data_4030130
loop_
_publ_author_name
'Zhang, Yan-Jing'
'Hou, Qi-Lan'
'Wang, Hai-Jing'
'Liao, Wei-Wei'

_publ_section_title
;
 Lewis base-promoted rearrangement of allylic cyanohydrins: construction
 of functionalized nitriles bearing 1,3-diketone moieties.
;
_journal_issue 22
_journal_name_full 'The Journal of organic chemistry'
_journal_page_first 10890
_journal_page_last 10898
_journal_paper_doi 10.1021/jo501909w
_journal_volume 79
_journal_year 2014
_chemical_formula_moiety 'C20 H17 N O4'
_chemical_formula_sum 'C20 H17 N O4'
_chemical_formula_weight 335.35
_chemical_name_systematic
; 
 ? 
;
_space_group_IT_number 9
_symmetry_cell_setting monoclinic
_symmetry_space_group_name_Hall 'C -2yc'
_symmetry_space_group_name_H-M 'C 1 c 1'
_atom_sites_solution_hydrogens geom
_atom_sites_solution_primary direct
_atom_sites_solution_secondary difmap
_audit_creation_method SHELXL-97
_cell_angle_alpha 90.00
_cell_angle_beta 96.99(3)
_cell_angle_gamma 90.00
_cell_formula_units_Z 4
_cell_length_a 7.986(5)
_cell_length_b 19.283(13)
_cell_length_c 10.936(9)
_cell_measurement_reflns_used 7678
_cell_measurement_temperature 153(2)
_cell_measurement_theta_max 27.52
_cell_measurement_theta_min 3.18
_cell_volume 1672(2)
_computing_cell_refinement RAPID-AUTO
_computing_data_collection 'RAPID-AUTO (Rigaku Corporation, 1998)'
_computing_data_reduction 'CrystalStructure (Rigaku/MSC and Rigaku Corporation, 2002)'
_computing_molecular_graphics 'SHELXTL (Sheldrick, 2008)'
_computing_publication_material SHELXL-97
_computing_structure_refinement 'SHELXL-97 (Sheldrick, 2008)'
_computing_structure_solution 'SHELXS-97 (Sheldrick, 2008)'
_diffrn_ambient_temperature 153(2)
_diffrn_measured_fraction_theta_full 0.995
_diffrn_measured_fraction_theta_max 0.995
_diffrn_measurement_device_type 'Rigaku RAXIS-RAPID'
_diffrn_measurement_method '\w scans'
_diffrn_radiation_monochromator graphite
_diffrn_radiation_source 'fine-focus sealed tube'
_diffrn_radiation_type MoK\a
_diffrn_radiation_wavelength 0.71073
_diffrn_reflns_av_R_equivalents 0.0255
_diffrn_reflns_av_sigmaI/netI 0.0320
_diffrn_reflns_limit_h_max 10
_diffrn_reflns_limit_h_min -10
_diffrn_reflns_limit_k_max 24
_diffrn_reflns_limit_k_min -24
_diffrn_reflns_limit_l_max 14
_diffrn_reflns_limit_l_min -14
_diffrn_reflns_number 7960
_diffrn_reflns_theta_full 27.48
_diffrn_reflns_theta_max 27.48
_diffrn_reflns_theta_min 3.17
_exptl_absorpt_coefficient_mu 0.093
_exptl_absorpt_correction_T_max 0.9883
_exptl_absorpt_correction_T_min 0.9850
_exptl_absorpt_correction_type multi-scan
_exptl_crystal_colour colorless
_exptl_crystal_density_diffrn 1.333
_exptl_crystal_density_method 'not measured'
_exptl_crystal_description block
_exptl_crystal_F_000 704
_exptl_crystal_size_max 0.16
_exptl_crystal_size_mid 0.13
_exptl_crystal_size_min 0.13
_refine_diff_density_max 0.266
_refine_diff_density_min -0.123
_refine_diff_density_rms 0.037
_refine_ls_abs_structure_details 'Flack H D (1983), Acta Cryst. A39, 876-881'
_refine_ls_abs_structure_Flack 0.1(7)
_refine_ls_extinction_method none
_refine_ls_goodness_of_fit_ref 1.033
_refine_ls_hydrogen_treatment constr
_refine_ls_matrix_type full
_refine_ls_number_parameters 227
_refine_ls_number_reflns 3440
_refine_ls_number_restraints 2
_refine_ls_restrained_S_all 1.032
_refine_ls_R_factor_all 0.0362
_refine_ls_R_factor_gt 0.0333
_refine_ls_shift/su_max 0.001
_refine_ls_shift/su_mean 0.000
_refine_ls_structure_factor_coef Fsqd
_refine_ls_weighting_details 'calc w=1/[\s^2^(Fo^2^)+(0.0550P)^2^+0.0000P] where P=(Fo^2^+2Fc^2^)/3'
_refine_ls_weighting_scheme calc
_refine_ls_wR_factor_gt 0.0803
_refine_ls_wR_factor_ref 0.0816
_reflns_number_gt 3161
_reflns_number_total 3440
_reflns_threshold_expression >2sigma(I)
_cod_data_source_file jo501909w_si_001.cif
_cod_data_source_block 2zyj78
_cod_depositor_comments 'Adding full bibliography for 4030130.cif.'
_cod_original_cell_volume 1671(2)
_cod_original_sg_symbol_H-M Cc
_cod_database_code 4030130

loop_
_symmetry_equiv_pos_as_xyz
'x, y, z'
'x, -y, z+1/2'
'x+1/2, y+1/2, z'
'x+1/2, -y+1/2, z+1/2'

loop_
_atom_site_label
_atom_site_type_symbol
_atom_site_fract_x
_atom_site_fract_y
_atom_site_fract_z
_atom_site_U_iso_or_equiv
_atom_site_adp_type
_atom_site_occupancy
_atom_site_symmetry_multiplicity
_atom_site_calc_flag
_atom_site_refinement_flags
C1 C 0.69832(19) 0.64301(8) 1.01307(15) 0.0265(3) Uani 1 1 d .
H1 H 0.7223 0.6907 1.0019 0.032 Uiso 1 1 calc R
C2 C 0.5837(2) 0.62373(9) 1.09213(16) 0.0335(4) Uani 1 1 d .
H2 H 0.5285 0.6582 1.1347 0.040 Uiso 1 1 calc R
C3 C 0.5493(2) 0.55414(9) 1.10931(17) 0.0351(4) Uani 1 1 d .
H3 H 0.4725 0.5410 1.1650 0.042 Uiso 1 1 calc R
C4 C 0.6269(2) 0.50338(9) 1.04512(16) 0.0316(3) Uani 1 1 d .
H4 H 0.6029 0.4557 1.0566 0.038 Uiso 1 1 calc R
C5 C 0.73954(19) 0.52278(8) 0.96434(14) 0.0270(3) Uani 1 1 d .
H5 H 0.7902 0.4883 0.9187 0.032 Uiso 1 1 calc R
C6 C 0.77894(18) 0.59243(7) 0.94955(13) 0.0224(3) Uani 1 1 d .
C7 C 0.91085(17) 0.61590(7) 0.87307(12) 0.0206(3) Uani 1 1 d .
C8 C 0.99970(18) 0.56246(7) 0.79985(13) 0.0205(3) Uani 1 1 d .
H8 H 0.9128 0.5374 0.7427 0.025 Uiso 1 1 calc R
C9 C 1.09549(17) 0.50948(7) 0.88651(13) 0.0202(3) Uani 1 1 d .
C10 C 1.13505(17) 0.43941(7) 0.83912(13) 0.0203(3) Uani 1 1 d .
C11 C 1.26388(19) 0.40186(7) 0.90769(14) 0.0247(3) Uani 1 1 d .
H11 H 1.3229 0.4217 0.9800 0.030 Uiso 1 1 calc R
C12 C 1.3060(2) 0.33604(8) 0.87099(15) 0.0276(3) Uani 1 1 d .
H12 H 1.3948 0.3110 0.9172 0.033 Uiso 1 1 calc R
C13 C 1.2179(2) 0.30681(8) 0.76642(15) 0.0278(3) Uani 1 1 d .
H13 H 1.2457 0.2615 0.7416 0.033 Uiso 1 1 calc R
C14 C 1.0899(2) 0.34320(8) 0.69820(15) 0.0316(4) Uani 1 1 d .
H14 H 1.0297 0.3227 0.6270 0.038 Uiso 1 1 calc R
C15 C 1.0491(2) 0.40997(7) 0.73374(14) 0.0273(3) Uani 1 1 d .
H15 H 0.9625 0.4353 0.6859 0.033 Uiso 1 1 calc R
C16 C 1.12795(18) 0.59708(7) 0.72270(13) 0.0220(3) Uani 1 1 d .
H16 H 1.1701 0.5600 0.6703 0.026 Uiso 1 1 calc R
C17 C 1.2829(2) 0.62780(8) 0.80200(15) 0.0300(3) Uani 1 1 d .
H17A H 1.2491 0.6705 0.8430 0.036 Uiso 1 1 calc R
H17B H 1.3248 0.5941 0.8669 0.036 Uiso 1 1 calc R
C18 C 1.4191(2) 0.64436(8) 0.72828(15) 0.0282(3) Uani 1 1 d .
C19 C 1.04626(18) 0.65262(7) 0.63581(13) 0.0245(3) Uani 1 1 d .
C20 C 0.8253(2) 0.67672(10) 0.47923(17) 0.0390(4) Uani 1 1 d .
H20A H 0.9058 0.6907 0.4230 0.059 Uiso 1 1 calc R
H20B H 0.7873 0.7178 0.5209 0.059 Uiso 1 1 calc R
H20C H 0.7280 0.6540 0.4324 0.059 Uiso 1 1 calc R
N1 N 1.5267(2) 0.65549(8) 0.67171(15) 0.0390(3) Uani 1 1 d .
O1 O 0.94945(15) 0.67680(5) 0.86887(11) 0.0303(3) Uani 1 1 d .
O2 O 1.14669(14) 0.52689(5) 0.99160(9) 0.0267(2) Uani 1 1 d .
O3 O 1.10487(17) 0.70936(6) 0.62467(12) 0.0368(3) Uani 1 1 d .
O4 O 0.90618(14) 0.62895(5) 0.56994(10) 0.0298(2) Uani 1 1 d .

loop_
_atom_site_aniso_label
_atom_site_aniso_U_11
_atom_site_aniso_U_22
_atom_site_aniso_U_33
_atom_site_aniso_U_23
_atom_site_aniso_U_13
_atom_site_aniso_U_12
C1 0.0267(8) 0.0256(7) 0.0276(8) -0.0004(6) 0.0047(6) 0.0025(6)
C2 0.0319(8) 0.0368(8) 0.0331(9) -0.0047(7) 0.0097(7) 0.0027(7)
C3 0.0270(8) 0.0427(9) 0.0370(9) 0.0031(7) 0.0099(6) -0.0031(7)
C4 0.0255(8) 0.0304(8) 0.0389(10) 0.0037(6) 0.0036(6) -0.0062(6)
C5 0.0259(8) 0.0240(7) 0.0312(8) -0.0001(6) 0.0040(6) 0.0005(6)
C6 0.0212(7) 0.0242(7) 0.0217(7) 0.0016(5) 0.0022(5) 0.0015(6)
C7 0.0231(7) 0.0194(6) 0.0192(7) 0.0019(5) 0.0015(5) 0.0030(5)
C8 0.0244(7) 0.0174(6) 0.0199(7) 0.0008(5) 0.0036(5) -0.0002(5)
C9 0.0213(7) 0.0191(6) 0.0208(7) 0.0008(5) 0.0051(5) 0.0003(5)
C10 0.0225(7) 0.0184(6) 0.0211(7) 0.0024(5) 0.0070(5) 0.0012(5)
C11 0.0257(7) 0.0223(7) 0.0255(7) 0.0007(6) 0.0005(5) 0.0000(6)
C12 0.0264(7) 0.0239(7) 0.0323(8) 0.0026(6) 0.0029(6) 0.0059(6)
C13 0.0368(9) 0.0180(6) 0.0293(8) -0.0013(5) 0.0073(6) 0.0047(6)
C14 0.0415(10) 0.0257(7) 0.0262(8) -0.0055(6) -0.0014(7) 0.0051(7)
C15 0.0345(8) 0.0240(7) 0.0223(8) 0.0003(6) -0.0009(6) 0.0067(6)
C16 0.0250(7) 0.0207(6) 0.0211(7) -0.0002(5) 0.0059(5) 0.0003(6)
C17 0.0311(8) 0.0337(8) 0.0255(8) -0.0007(6) 0.0055(6) -0.0056(7)
C18 0.0278(8) 0.0275(7) 0.0288(8) -0.0037(6) 0.0015(6) -0.0048(6)
C19 0.0310(8) 0.0216(7) 0.0226(7) 0.0006(5) 0.0099(6) 0.0025(6)
C20 0.0399(10) 0.0446(9) 0.0321(9) 0.0139(7) 0.0024(7) 0.0107(8)
N1 0.0345(8) 0.0447(8) 0.0393(9) -0.0083(7) 0.0100(7) -0.0088(7)
O1 0.0386(6) 0.0175(5) 0.0376(6) 0.0010(4) 0.0151(5) 0.0026(4)
O2 0.0324(6) 0.0254(5) 0.0216(6) -0.0017(4) 0.0005(4) 0.0037(5)
O3 0.0480(7) 0.0236(5) 0.0398(7) 0.0063(5) 0.0091(5) -0.0037(5)
O4 0.0309(5) 0.0284(5) 0.0296(6) 0.0081(5) 0.0021(4) 0.0028(5)

loop_
_atom_type_symbol
_atom_type_description
_atom_type_scat_dispersion_real
_atom_type_scat_dispersion_imag
_atom_type_scat_source
C C 0.0033 0.0016 'International Tables Vol C Tables 4.2.6.8 and 6.1.1.4'
H H 0.0000 0.0000 'International Tables Vol C Tables 4.2.6.8 and 6.1.1.4'
N N 0.0061 0.0033 'International Tables Vol C Tables 4.2.6.8 and 6.1.1.4'
O O 0.0106 0.0060 'International Tables Vol C Tables 4.2.6.8 and 6.1.1.4'

loop_
_geom_angle_atom_site_label_1
_geom_angle_atom_site_label_2
_geom_angle_atom_site_label_3
_geom_angle
C2 C1 C6 120.14(15)
C2 C1 H1 119.9
C6 C1 H1 119.9
C1 C2 C3 120.09(15)
C1 C2 H2 120.0
C3 C2 H2 120.0
C2 C3 C4 120.24(15)
C2 C3 H3 119.9
C4 C3 H3 119.9
C5 C4 C3 119.64(16)
C5 C4 H4 120.2
C3 C4 H4 120.2
C4 C5 C6 120.47(14)
C4 C5 H5 119.8
C6 C5 H5 119.8
C5 C6 C1 119.36(14)
C5 C6 C7 122.82(13)
C1 C6 C7 117.75(13)
O1 C7 C6 120.88(12)
O1 C7 C8 119.62(13)
C6 C7 C8 119.50(12)
C7 C8 C9 110.69(12)
C7 C8 C16 111.87(11)
C9 C8 C16 108.03(12)
C7 C8 H8 108.7
C9 C8 H8 108.7
C16 C8 H8 108.7
O2 C9 C10 121.00(13)
O2 C9 C8 118.95(13)
C10 C9 C8 119.91(13)
C15 C10 C11 119.34(13)
C15 C10 C9 123.59(13)
C11 C10 C9 117.05(13)
C12 C11 C10 120.52(14)
C12 C11 H11 119.7
C10 C11 H11 119.7
C11 C12 C13 119.63(14)
C11 C12 H12 120.2
C13 C12 H12 120.2
C14 C13 C12 120.44(14)
C14 C13 H13 119.8
C12 C13 H13 119.8
C13 C14 C15 120.08(15)
C13 C14 H14 120.0
C15 C14 H14 120.0
C10 C15 C14 119.98(14)
C10 C15 H15 120.0
C14 C15 H15 120.0
C19 C16 C17 109.53(12)
C19 C16 C8 112.32(12)
C17 C16 C8 113.37(13)
C19 C16 H16 107.1
C17 C16 H16 107.1
C8 C16 H16 107.1
C18 C17 C16 111.90(14)
C18 C17 H17A 109.2
C16 C17 H17A 109.2
C18 C17 H17B 109.2
C16 C17 H17B 109.2
H17A C17 H17B 107.9
N1 C18 C17 178.13(18)
O3 C19 O4 124.57(15)
O3 C19 C16 124.07(15)
O4 C19 C16 111.29(12)
O4 C20 H20A 109.5
O4 C20 H20B 109.5
H20A C20 H20B 109.5
O4 C20 H20C 109.5
H20A C20 H20C 109.5
H20B C20 H20C 109.5
C19 O4 C20 115.29(13)

loop_
_geom_bond_atom_site_label_1
_geom_bond_atom_site_label_2
_geom_bond_distance
C1 C2 1.385(2)
C1 C6 1.399(2)
C1 H1 0.9500
C2 C3 1.387(3)
C2 H2 0.9500
C3 C4 1.393(2)
C3 H3 0.9500
C4 C5 1.386(2)
C4 H4 0.9500
C5 C6 1.393(2)
C5 H5 0.9500
C6 C7 1.493(2)
C7 O1 1.2163(19)
C7 C8 1.531(2)
C8 C9 1.533(2)
C8 C16 1.555(2)
C8 H8 1.0000
C9 O2 1.219(2)
C9 C10 1.494(2)
C10 C15 1.389(2)
C10 C11 1.399(2)
C11 C12 1.385(2)
C11 H11 0.9500
C12 C13 1.387(2)
C12 H12 0.9500
C13 C14 1.381(2)
C13 H13 0.9500
C14 C15 1.395(2)
C14 H14 0.9500
C15 H15 0.9500
C16 C19 1.525(2)
C16 C17 1.540(2)
C16 H16 1.0000
C17 C18 1.465(2)
C17 H17A 0.9900
C17 H17B 0.9900
C18 N1 1.139(2)
C19 O3 1.2021(19)
C19 O4 1.335(2)
C20 O4 1.447(2)
C20 H20A 0.9800
C20 H20B 0.9800
C20 H20C 0.9800

loop_
_geom_torsion_atom_site_label_1
_geom_torsion_atom_site_label_2
_geom_torsion_atom_site_label_3
_geom_torsion_atom_site_label_4
_geom_torsion
C6 C1 C2 C3 0.5(3)
C1 C2 C3 C4 -1.4(3)
C2 C3 C4 C5 0.3(3)
C3 C4 C5 C6 1.8(2)
C4 C5 C6 C1 -2.7(2)
C4 C5 C6 C7 174.15(15)
C2 C1 C6 C5 1.6(2)
C2 C1 C6 C7 -175.44(15)
C5 C6 C7 O1 -175.12(15)
C1 C6 C7 O1 1.8(2)
C5 C6 C7 C8 4.3(2)
C1 C6 C7 C8 -178.73(13)
O1 C7 C8 C9 118.04(14)
C6 C7 C8 C9 -61.43(16)
O1 C7 C8 C16 -2.50(18)
C6 C7 C8 C16 178.02(13)
C7 C8 C9 O2 -27.56(18)
C16 C8 C9 O2 95.24(15)
C7 C8 C9 C10 156.65(12)
C16 C8 C9 C10 -80.54(15)
O2 C9 C10 C15 163.59(14)
C8 C9 C10 C15 -20.7(2)
O2 C9 C10 C11 -15.02(19)
C8 C9 C10 C11 160.67(12)
C15 C10 C11 C12 0.2(2)
C9 C10 C11 C12 178.87(13)
C10 C11 C12 C13 -1.0(2)
C11 C12 C13 C14 0.7(2)
C12 C13 C14 C15 0.4(3)
C11 C10 C15 C14 0.9(2)
C9 C10 C15 C14 -177.70(14)
C13 C14 C15 C10 -1.2(2)
C7 C8 C16 C19 -56.11(16)
C9 C8 C16 C19 -178.19(11)
C7 C8 C16 C17 68.71(15)
C9 C8 C16 C17 -53.37(15)
C19 C16 C17 C18 -67.77(16)
C8 C16 C17 C18 165.92(12)
C16 C17 C18 N1 -93(5)
C17 C16 C19 O3 6.18(19)
C8 C16 C19 O3 133.09(15)
C17 C16 C19 O4 -176.75(11)
C8 C16 C19 O4 -49.84(15)
O3 C19 O4 C20 0.7(2)
C16 C19 O4 C20 -176.35(12)
